data_2241033
loop_
_publ_author_name
'Kang, Gihaeng'
'Kim, Jineun'
'Kwon, Eunjin'
'Kim, Tae Ho'

_publ_section_title
;
 Crystal structure of 2-methylsulfanyl-1-(thiomorpholin-4-yl)ethanone
;
_journal_coeditor_code HB7480
_journal_issue 9
_journal_name_full 'Acta Crystallographica Section E'
_journal_page_first o679
_journal_paper_doi 10.1107/S2056989015015418
_journal_volume 71
_journal_year 2015
_chemical_formula_iupac 'C7 H13 N O S2'
_chemical_formula_moiety 'C7 H13 N O S2'
_chemical_formula_sum 'C7 H13 N O S2'
_chemical_formula_weight 191.30
_chemical_name_systematic
;
2-Methylsulfanyl-1-(thiomorpholin-4-yl)ethanone
;
_space_group_crystal_system monoclinic
_space_group_IT_number 14
_space_group_name_Hall '-P 2ybc'
_space_group_name_H-M_alt 'P 1 21/c 1'
_symmetry_space_group_name_Hall '-P 2ybc'
_symmetry_space_group_name_H-M 'P 1 21/c 1'
_atom_sites_solution_hydrogens geom
_audit_creation_method SHELXL-2013
_cell_angle_alpha 90
_cell_angle_beta 107.581(6)
_cell_angle_gamma 90
_cell_formula_units_Z 4
_cell_length_a 15.0461(15)
_cell_length_b 6.1525(6)
_cell_length_c 10.4751(10)
_cell_measurement_reflns_used 4186
_cell_measurement_temperature 173(2)
_cell_measurement_theta_max 27.47
_cell_measurement_theta_min 2.84
_cell_volume 924.40(16)
_computing_cell_refinement
;
SAINT (Bruker, 2013)
;
_computing_data_collection
;
APEX2 (Bruker, 2013)
;
_computing_data_reduction
;
SAINT (Bruker, 2013)
;
_computing_molecular_graphics
;
DIAMOND (Brandenburg, 2010)
;
_computing_publication_material
;
SHELXTL (Sheldrick, 2008)
;
_computing_structure_refinement
;
SHELXL2013 (Sheldrick, 2015)
;
_computing_structure_solution
;
SHELXS97 (Sheldrick, 2008)
;
_diffrn_ambient_temperature 173(2)
_diffrn_measured_fraction_theta_full 0.999
_diffrn_measured_fraction_theta_max 0.995
_diffrn_measurement_device_type 'Bruker APEXII CCD'
_diffrn_measurement_method '\f and \w scans'
_diffrn_radiation_type MoK\a
_diffrn_radiation_wavelength 0.71073
_diffrn_reflns_av_R_equivalents 0.0258
_diffrn_reflns_limit_h_max 19
_diffrn_reflns_limit_h_min -19
_diffrn_reflns_limit_k_max 7
_diffrn_reflns_limit_k_min -7
_diffrn_reflns_limit_l_max 13
_diffrn_reflns_limit_l_min -13
_diffrn_reflns_number 8512
_diffrn_reflns_theta_full 25.242
_diffrn_reflns_theta_max 27.543
_diffrn_reflns_theta_min 2.840
_exptl_absorpt_coefficient_mu 0.521
_exptl_absorpt_correction_T_max 0.959
_exptl_absorpt_correction_T_min 0.890
_exptl_absorpt_correction_type multi-scan
_exptl_absorpt_process_details
;
(SADABS; Bruker, 2013)
;
_exptl_crystal_colour colourless
_exptl_crystal_density_diffrn 1.375
_exptl_crystal_description block
_exptl_crystal_F_000 408
_exptl_crystal_size_max 0.23
_exptl_crystal_size_mid 0.18
_exptl_crystal_size_min 0.08
_refine_diff_density_max 0.219
_refine_diff_density_min -0.272
_refine_ls_extinction_method none
_refine_ls_goodness_of_fit_ref 1.047
_refine_ls_hydrogen_treatment constr
_refine_ls_matrix_type full
_refine_ls_number_parameters 101
_refine_ls_number_reflns 2111
_refine_ls_number_restraints 0
_refine_ls_restrained_S_all 1.047
_refine_ls_R_factor_all 0.0349
_refine_ls_R_factor_gt 0.0294
_refine_ls_shift/su_max 0.001
_refine_ls_shift/su_mean 0.000
_refine_ls_structure_factor_coef Fsqd
_refine_ls_weighting_details 'w=1/[\s^2^(Fo^2^)+(0.0406P)^2^+0.2667P] where P=(Fo^2^+2Fc^2^)/3'
_refine_ls_weighting_scheme calc
_refine_ls_wR_factor_gt 0.0749
_refine_ls_wR_factor_ref 0.0784
_reflns_number_gt 1865
_reflns_number_total 2111
_reflns_threshold_expression 'I > 2\s(I)'
_cod_data_source_file hb7480sup1.cif
_cod_data_source_block I
_cod_database_code 2241033
_shelx_space_group_comment
;
The symmetry employed for this shelxl refinement is uniquely defined
by the following loop, which should always be used as a source of
symmetry information in preference to the above space-group names.
They are only intended as comments.
;
_shelx_estimated_absorpt_t_min 0.890
_shelx_estimated_absorpt_t_max 0.959
_shelxl_version_number 2.013

loop_
_space_group_symop_operation_xyz
'x, y, z'
'-x, y+1/2, -z+1/2'
'-x, -y, -z'
'x, -y-1/2, z-1/2'

loop_
_atom_site_type_symbol
_atom_site_label
_atom_site_fract_x
_atom_site_fract_y
_atom_site_fract_z
_atom_site_U_iso_or_equiv
_atom_site_adp_type
_atom_site_calc_flag
_atom_site_occupancy
S S1 0.57059(2) 0.35556(6) 0.41078(4) 0.03060(12) Uani d 1
S S2 0.87043(3) 1.06954(6) 0.40092(4) 0.03528(13) Uani d 1
O O1 0.82963(8) 0.59419(17) 0.21785(11) 0.0333(2) Uani d 1
N N1 0.72025(8) 0.62668(19) 0.32412(12) 0.0264(3) Uani d 1
C C1 0.68637(10) 0.7095(2) 0.43112(15) 0.0315(3) Uani d 1
H H1A 0.6300 0.7989 0.3920 0.038 Uiso calc 1
H H1B 0.7346 0.8037 0.4909 0.038 Uiso calc 1
C C2 0.66298(11) 0.5254(3) 0.51228(15) 0.0325(3) Uani d 1
H H2A 0.6437 0.5870 0.5871 0.039 Uiso calc 1
H H2B 0.7193 0.4357 0.5510 0.039 Uiso calc 1
C C3 0.62268(10) 0.2963(2) 0.28028(15) 0.0280(3) Uani d 1
H H3A 0.6779 0.2023 0.3172 0.034 Uiso calc 1
H H3B 0.5774 0.2148 0.2078 0.034 Uiso calc 1
C C4 0.65213(10) 0.5000(2) 0.22214(14) 0.0296(3) Uani d 1
H H4A 0.6795 0.4586 0.1507 0.036 Uiso calc 1
H H4B 0.5965 0.5909 0.1812 0.036 Uiso calc 1
C C5 0.80749(9) 0.6585(2) 0.31488(14) 0.0243(3) Uani d 1
C C6 0.87815(10) 0.7787(2) 0.42581(15) 0.0297(3) Uani d 1
H H6A 0.9416 0.7294 0.4300 0.036 Uiso calc 1
H H6B 0.8679 0.7434 0.5125 0.036 Uiso calc 1
C C7 0.91981(12) 1.0968(3) 0.26585(18) 0.0385(4) Uani d 1
H H7A 0.9862 1.0593 0.2975 0.058 Uiso calc 1
H H7B 0.9127 1.2471 0.2334 0.058 Uiso calc 1
H H7C 0.8876 0.9988 0.1928 0.058 Uiso calc 1

loop_
_atom_site_aniso_label
_atom_site_aniso_U_11
_atom_site_aniso_U_22
_atom_site_aniso_U_33
_atom_site_aniso_U_12
_atom_site_aniso_U_13
_atom_site_aniso_U_23
S1 0.0255(2) 0.0330(2) 0.0357(2) -0.00719(13) 0.01283(16) -0.00026(15)
S2 0.0262(2) 0.0305(2) 0.0515(3) -0.00455(14) 0.01529(18) -0.01097(16)
O1 0.0347(6) 0.0363(5) 0.0344(6) -0.0013(4) 0.0187(5) -0.0022(4)
N1 0.0262(6) 0.0290(6) 0.0263(6) -0.0077(5) 0.0115(5) -0.0052(5)
C1 0.0313(8) 0.0309(7) 0.0369(8) -0.0085(6) 0.0173(7) -0.0101(6)
C2 0.0323(8) 0.0403(8) 0.0279(8) -0.0093(6) 0.0134(6) -0.0064(6)
C3 0.0251(7) 0.0268(7) 0.0325(8) -0.0050(5) 0.0092(6) -0.0058(6)
C4 0.0288(7) 0.0341(7) 0.0248(7) -0.0081(6) 0.0065(6) -0.0028(6)
C5 0.0251(7) 0.0212(6) 0.0278(7) 0.0011(5) 0.0099(6) 0.0051(5)
C6 0.0229(7) 0.0349(7) 0.0300(8) -0.0034(6) 0.0059(6) 0.0037(6)
C7 0.0374(9) 0.0309(8) 0.0490(10) -0.0021(6) 0.0157(8) 0.0058(7)

loop_
_atom_type_symbol
_atom_type_description
_atom_type_scat_dispersion_real
_atom_type_scat_dispersion_imag
_atom_type_scat_source
C C 0.0033 0.0016 'International Tables Vol C Tables 4.2.6.8 and 6.1.1.4'
H H 0.0000 0.0000 'International Tables Vol C Tables 4.2.6.8 and 6.1.1.4'
N N 0.0061 0.0033 'International Tables Vol C Tables 4.2.6.8 and 6.1.1.4'
O O 0.0106 0.0060 'International Tables Vol C Tables 4.2.6.8 and 6.1.1.4'
S S 0.1246 0.1234 'International Tables Vol C Tables 4.2.6.8 and 6.1.1.4'

loop_
_geom_angle_atom_site_label_1
_geom_angle_atom_site_label_2
_geom_angle_atom_site_label_3
_geom_angle
C2 S1 C3 97.45(6)
C7 S2 C6 100.51(7)
C5 N1 C1 125.07(12)
C5 N1 C4 120.24(11)
C1 N1 C4 114.68(11)
N1 C1 C2 111.34(12)
N1 C1 H1A 109.4
C2 C1 H1A 109.4
N1 C1 H1B 109.4
C2 C1 H1B 109.4
H1A C1 H1B 108.0
C1 C2 S1 111.64(11)
C1 C2 H2A 109.3
S1 C2 H2A 109.3
C1 C2 H2B 109.3
S1 C2 H2B 109.3
H2A C2 H2B 108.0
C4 C3 S1 112.52(10)
C4 C3 H3A 109.1
S1 C3 H3A 109.1
C4 C3 H3B 109.1
S1 C3 H3B 109.1
H3A C3 H3B 107.8
N1 C4 C3 111.87(12)
N1 C4 H4A 109.2
C3 C4 H4A 109.2
N1 C4 H4B 109.2
C3 C4 H4B 109.2
H4A C4 H4B 107.9
O1 C5 N1 121.49(13)
O1 C5 C6 119.42(12)
N1 C5 C6 119.09(12)
C5 C6 S2 111.99(10)
C5 C6 H6A 109.2
S2 C6 H6A 109.2
C5 C6 H6B 109.2
S2 C6 H6B 109.2
H6A C6 H6B 107.9
S2 C7 H7A 109.5
S2 C7 H7B 109.5
H7A C7 H7B 109.5
S2 C7 H7C 109.5
H7A C7 H7C 109.5
H7B C7 H7C 109.5

loop_
_geom_bond_atom_site_label_1
_geom_bond_atom_site_label_2
_geom_bond_distance
S1 C2 1.8061(15)
S1 C3 1.8065(14)
S2 C7 1.7935(17)
S2 C6 1.8067(16)
O1 C5 1.2267(17)
N1 C5 1.3592(17)
N1 C1 1.4563(17)
N1 C4 1.4622(18)
C1 C2 1.520(2)
C1 H1A 0.9900
C1 H1B 0.9900
C2 H2A 0.9900
C2 H2B 0.9900
C3 C4 1.517(2)
C3 H3A 0.9900
C3 H3B 0.9900
C4 H4A 0.9900
C4 H4B 0.9900
C5 C6 1.511(2)
C6 H6A 0.9900
C6 H6B 0.9900
C7 H7A 0.9800
C7 H7B 0.9800
C7 H7C 0.9800

loop_
_geom_hbond_atom_site_label_D
_geom_hbond_atom_site_label_H
_geom_hbond_atom_site_label_A
_geom_hbond_site_symmetry_A
_geom_hbond_distance_DH
_geom_hbond_distance_HA
_geom_hbond_distance_DA
_geom_hbond_angle_DHA
C1 H1B O1 4_576 0.99 2.46 3.3490(19) 150
C6 H6B O1 4_576 0.99 2.59 3.4427(18) 144
C7 H7B O1 1_565 0.98 2.45 3.3237(19) 148
C3 H3A S2 1_545 0.99 2.88 3.8201(15) 159

loop_
_geom_torsion_atom_site_label_1
_geom_torsion_atom_site_label_2
_geom_torsion_atom_site_label_3
_geom_torsion_atom_site_label_4
_geom_torsion
C5 N1 C1 C2 -115.63(15)
C4 N1 C1 C2 64.06(16)
N1 C1 C2 S1 -62.22(15)
C3 S1 C2 C1 53.57(12)
C2 S1 C3 C4 -52.50(12)
C5 N1 C4 C3 117.12(14)
C1 N1 C4 C3 -62.59(16)
S1 C3 C4 N1 59.54(14)
C1 N1 C5 O1 -175.84(13)
C4 N1 C5 O1 4.5(2)
C1 N1 C5 C6 3.2(2)
C4 N1 C5 C6 -176.45(12)
O1 C5 C6 S2 92.67(14)
N1 C5 C6 S2 -86.42(13)
C7 S2 C6 C5 -73.01(11)

_cod_database_fobs_code 2241033
